data_4326436
loop_
_publ_author_name
'Graeme Nawn'
'Kate M. Waldie'
'Simon R. Oakley'
'Brendan D. Peters'
'Derek Mandel'
'Brian O. Patrick'
'Robert McDonald'
'Robin G. Hicks'

_publ_section_title
;
 Redox-Active Bridging Ligands Based on Indigo Diimine ("Nindigo")
 Derivatives
;
_journal_name_full 'Inorganic Chemistry'
_journal_page_first 9826
_journal_page_last 9837
_journal_paper_doi 10.1021/ic200388y
_journal_volume 50
_journal_year 2011
_chemical_formula_moiety 'C30 H24 N4'
_chemical_formula_sum 'C30 H24 N4'
_chemical_formula_weight 440.53
_chemical_name_systematic
; 
 ? 
;
_space_group_IT_number 2
_symmetry_cell_setting triclinic
_symmetry_space_group_name_Hall '-P 1'
_symmetry_space_group_name_H-M 'P -1'
_atom_sites_solution_hydrogens geom
_atom_sites_solution_primary direct
_atom_sites_solution_secondary difmap
_audit_creation_method SHELXL-97
_cell_angle_alpha 110.7996(8)
_cell_angle_beta 100.8409(8)
_cell_angle_gamma 100.8226(8)
_cell_formula_units_Z 2
_cell_length_a 9.6208(6)
_cell_length_b 10.5429(6)
_cell_length_c 12.3563(8)
_cell_measurement_reflns_used 4338
_cell_measurement_temperature 173(2)
_cell_measurement_theta_max 25.56
_cell_measurement_theta_min 2.19
_cell_volume 1105.61(12)
_computing_cell_refinement 'Bruker SAINT'
_computing_data_collection 'Bruker APEX2'
_computing_data_reduction 'Bruker SAINT'
_computing_molecular_graphics 'Bruker SHELXTL'
_computing_publication_material 'Bruker SHELXTL'
_computing_structure_refinement 'SHELXL-97 (Sheldrick, 2008)'
_computing_structure_solution 'SHELXD (Schneider & Sheldrick, 2002)'
_diffrn_ambient_temperature 173(2)
_diffrn_measured_fraction_theta_full 0.999
_diffrn_measured_fraction_theta_max 0.999
_diffrn_measurement_device_type 'Bruker APEX-II CCD'
_diffrn_measurement_method '\f and \w scans'
_diffrn_radiation_monochromator graphite
_diffrn_radiation_source 'fine-focus sealed tube'
_diffrn_radiation_type MoK\a
_diffrn_radiation_wavelength 0.71073
_diffrn_reflns_av_R_equivalents 0.0208
_diffrn_reflns_av_sigmaI/netI 0.0287
_diffrn_reflns_limit_h_max 11
_diffrn_reflns_limit_h_min -11
_diffrn_reflns_limit_k_max 12
_diffrn_reflns_limit_k_min -12
_diffrn_reflns_limit_l_max 15
_diffrn_reflns_limit_l_min -15
_diffrn_reflns_number 8298
_diffrn_reflns_theta_full 25.67
_diffrn_reflns_theta_max 25.67
_diffrn_reflns_theta_min 1.84
_exptl_absorpt_coefficient_mu 0.079
_exptl_absorpt_correction_T_max 0.9949
_exptl_absorpt_correction_T_min 0.9379
_exptl_absorpt_correction_type integration
_exptl_absorpt_process_details 'SADABS (Sheldrick, 2008)'
_exptl_crystal_colour 'dark violet'
_exptl_crystal_density_diffrn 1.323
_exptl_crystal_description rod
_exptl_crystal_F_000 464
_exptl_crystal_size_max 0.82
_exptl_crystal_size_mid 0.13
_exptl_crystal_size_min 0.06
_refine_diff_density_max 0.190
_refine_diff_density_min -0.206
_refine_diff_density_rms 0.039
_refine_ls_extinction_method none
_refine_ls_goodness_of_fit_ref 1.025
_refine_ls_hydrogen_treatment mixed
_refine_ls_matrix_type full
_refine_ls_number_parameters 317
_refine_ls_number_reflns 4195
_refine_ls_number_restraints 0
_refine_ls_restrained_S_all 1.025
_refine_ls_R_factor_all 0.0571
_refine_ls_R_factor_gt 0.0394
_refine_ls_shift/su_max 0.000
_refine_ls_shift/su_mean 0.000
_refine_ls_structure_factor_coef Fsqd
_refine_ls_weighting_details 'calc w=1/[\s^2^(Fo^2^)+(0.0517P)^2^+0.2138P] where P=(Fo^2^+2Fc^2^)/3'
_refine_ls_weighting_scheme calc
_refine_ls_wR_factor_gt 0.0947
_refine_ls_wR_factor_ref 0.1050
_reflns_number_gt 3164
_reflns_number_total 4195
_reflns_threshold_expression I>2\s(I)
_cod_data_source_file ic200388y_si_002.cif
_cod_data_source_block vic1104
_cod_database_code 4326436

loop_
_symmetry_equiv_pos_as_xyz
'x, y, z'
'-x, -y, -z'

loop_
_atom_site_label
_atom_site_type_symbol
_atom_site_fract_x
_atom_site_fract_y
_atom_site_fract_z
_atom_site_U_iso_or_equiv
_atom_site_adp_type
_atom_site_occupancy
_atom_site_symmetry_multiplicity
_atom_site_calc_flag
_atom_site_refinement_flags
N11 N 0.11377(13) -0.09349(12) -0.11256(11) 0.0258(3) Uani 1 1 d .
N12 N 0.21634(14) -0.07216(13) 0.18478(11) 0.0275(3) Uani 1 1 d .
N21 N 0.42817(14) 0.12799(13) 0.15370(11) 0.0264(3) Uani 1 1 d .
H21N H 0.410(2) 0.0986(18) 0.2098(16) 0.045(5) Uiso 1 1 d .
N22 N 0.33847(15) 0.07936(14) -0.15395(11) 0.0291(3) Uani 1 1 d .
H22N H 0.259(2) -0.0004(19) -0.1815(16) 0.048(5) Uiso 1 1 d .
C11 C 0.20146(16) -0.03910(14) -0.00162(13) 0.0237(3) Uani 1 1 d .
C12 C 0.14247(16) -0.10410(14) 0.07646(13) 0.0239(3) Uani 1 1 d .
C13 C 0.00145(16) -0.20606(14) -0.00460(13) 0.0239(3) Uani 1 1 d .
C14 C -0.00812(16) -0.19501(14) -0.11550(13) 0.0244(3) Uani 1 1 d .
C15 C -0.12638(17) -0.27861(16) -0.21509(13) 0.0299(3) Uani 1 1 d .
H15 H -0.1330 -0.2706 -0.2900 0.036 Uiso 1 1 calc R
C16 C -0.23525(18) -0.37462(16) -0.20203(14) 0.0335(4) Uani 1 1 d .
H16 H -0.3176 -0.4330 -0.2692 0.040 Uiso 1 1 calc R
C17 C -0.22644(18) -0.38717(16) -0.09316(14) 0.0336(4) Uani 1 1 d .
H17 H -0.3023 -0.4541 -0.0870 0.040 Uiso 1 1 calc R
C18 C -0.10776(17) -0.30284(15) 0.00700(14) 0.0293(4) Uani 1 1 d .
H18 H -0.1016 -0.3113 0.0817 0.035 Uiso 1 1 calc R
C21 C 0.33592(16) 0.06723(15) 0.03674(13) 0.0243(3) Uani 1 1 d .
C22 C 0.39960(16) 0.12758(14) -0.03259(13) 0.0243(3) Uani 1 1 d .
C23 C 0.53664(16) 0.22884(14) 0.04541(13) 0.0243(3) Uani 1 1 d .
C24 C 0.54893(16) 0.22377(15) 0.15983(13) 0.0256(3) Uani 1 1 d .
C25 C 0.67306(17) 0.30548(15) 0.25741(14) 0.0293(3) Uani 1 1 d .
H25 H 0.6802 0.3017 0.3339 0.035 Uiso 1 1 calc R
C26 C 0.78462(17) 0.39157(16) 0.23924(14) 0.0321(4) Uani 1 1 d .
H26 H 0.8700 0.4478 0.3043 0.039 Uiso 1 1 calc R
C27 C 0.77489(17) 0.39789(15) 0.12687(14) 0.0308(4) Uani 1 1 d .
H27 H 0.8536 0.4584 0.1171 0.037 Uiso 1 1 calc R
C28 C 0.65319(16) 0.31797(15) 0.03029(14) 0.0279(3) Uani 1 1 d .
H28 H 0.6479 0.3229 -0.0456 0.033 Uiso 1 1 calc R
C31 C 0.15615(16) -0.13407(15) 0.25721(13) 0.0259(3) Uani 1 1 d .
C32 C 0.22309(17) -0.22280(16) 0.29458(13) 0.0304(4) Uani 1 1 d .
H32 H 0.3038 -0.2479 0.2669 0.036 Uiso 1 1 calc R
C33 C 0.17190(18) -0.27455(17) 0.37221(14) 0.0333(4) Uani 1 1 d .
H33 H 0.2169 -0.3371 0.3957 0.040 Uiso 1 1 calc R
C34 C 0.05661(17) -0.23778(16) 0.41685(13) 0.0298(4) Uani 1 1 d .
C35 C -0.00986(17) -0.14948(17) 0.37748(13) 0.0320(4) Uani 1 1 d .
H35 H -0.0903 -0.1241 0.4054 0.038 Uiso 1 1 calc R
C36 C 0.03859(17) -0.09789(17) 0.29875(14) 0.0312(4) Uani 1 1 d .
H36 H -0.0084 -0.0378 0.2731 0.037 Uiso 1 1 calc R
C37 C 0.0080(2) -0.28549(19) 0.50796(15) 0.0426(4) Uani 1 1 d .
H37A H -0.0996 -0.3091 0.4895 0.051 Uiso 1 1 calc R
H37B H 0.0516 -0.2095 0.5886 0.051 Uiso 1 1 calc R
H37C H 0.0404 -0.3691 0.5053 0.051 Uiso 1 1 calc R
C41 C 0.36888(15) 0.14330(15) -0.23227(13) 0.0250(3) Uani 1 1 d .
C42 C 0.36161(17) 0.05721(16) -0.34985(13) 0.0299(4) Uani 1 1 d .
H42 H 0.3443 -0.0418 -0.3733 0.036 Uiso 1 1 calc R
C43 C 0.37929(17) 0.11460(17) -0.43255(14) 0.0333(4) Uani 1 1 d .
H43 H 0.3731 0.0542 -0.5125 0.040 Uiso 1 1 calc R
C44 C 0.40600(16) 0.25896(17) -0.40111(14) 0.0317(4) Uani 1 1 d .
C45 C 0.41427(16) 0.34432(16) -0.28337(14) 0.0293(3) Uani 1 1 d .
H45 H 0.4334 0.4435 -0.2597 0.035 Uiso 1 1 calc R
C46 C 0.39519(16) 0.28796(15) -0.19994(13) 0.0267(3) Uani 1 1 d .
H46 H 0.4001 0.3483 -0.1203 0.032 Uiso 1 1 calc R
C47 C 0.4250(2) 0.3210(2) -0.49233(16) 0.0480(5) Uani 1 1 d .
H47A H 0.3678 0.2513 -0.5732 0.058 Uiso 1 1 calc R
H47B H 0.5294 0.3459 -0.4896 0.058 Uiso 1 1 calc R
H47C H 0.3902 0.4058 -0.4734 0.058 Uiso 1 1 calc R

loop_
_atom_site_aniso_label
_atom_site_aniso_U_11
_atom_site_aniso_U_22
_atom_site_aniso_U_33
_atom_site_aniso_U_23
_atom_site_aniso_U_13
_atom_site_aniso_U_12
N11 0.0234(7) 0.0252(6) 0.0277(7) 0.0116(5) 0.0054(5) 0.0039(5)
N12 0.0264(7) 0.0302(7) 0.0281(7) 0.0151(6) 0.0075(6) 0.0064(6)
N21 0.0239(7) 0.0297(7) 0.0257(7) 0.0144(6) 0.0053(5) 0.0032(5)
N22 0.0290(7) 0.0266(7) 0.0273(7) 0.0139(6) 0.0020(6) -0.0021(6)
C11 0.0236(8) 0.0228(7) 0.0269(8) 0.0116(6) 0.0076(6) 0.0075(6)
C12 0.0231(8) 0.0235(7) 0.0270(8) 0.0116(6) 0.0074(6) 0.0078(6)
C13 0.0225(8) 0.0217(7) 0.0275(8) 0.0097(6) 0.0075(6) 0.0063(6)
C14 0.0230(8) 0.0229(7) 0.0282(8) 0.0106(6) 0.0089(6) 0.0061(6)
C15 0.0281(8) 0.0330(8) 0.0262(8) 0.0112(7) 0.0064(7) 0.0062(7)
C16 0.0278(9) 0.0299(8) 0.0324(9) 0.0058(7) 0.0057(7) 0.0008(7)
C17 0.0298(9) 0.0284(8) 0.0384(9) 0.0118(7) 0.0120(7) -0.0002(7)
C18 0.0312(9) 0.0278(8) 0.0307(8) 0.0135(7) 0.0119(7) 0.0056(7)
C21 0.0228(8) 0.0240(7) 0.0258(8) 0.0110(6) 0.0051(6) 0.0056(6)
C22 0.0235(8) 0.0229(7) 0.0271(8) 0.0114(6) 0.0064(6) 0.0062(6)
C23 0.0226(8) 0.0216(7) 0.0294(8) 0.0107(6) 0.0071(6) 0.0069(6)
C24 0.0238(8) 0.0240(7) 0.0299(8) 0.0112(6) 0.0081(7) 0.0073(6)
C25 0.0282(8) 0.0284(8) 0.0270(8) 0.0092(6) 0.0035(7) 0.0063(7)
C26 0.0249(8) 0.0266(8) 0.0362(9) 0.0078(7) 0.0018(7) 0.0040(7)
C27 0.0244(8) 0.0254(8) 0.0418(9) 0.0139(7) 0.0099(7) 0.0039(6)
C28 0.0273(8) 0.0245(8) 0.0341(8) 0.0142(7) 0.0092(7) 0.0069(6)
C31 0.0232(8) 0.0264(8) 0.0239(7) 0.0096(6) 0.0034(6) 0.0021(6)
C32 0.0292(9) 0.0364(9) 0.0290(8) 0.0144(7) 0.0101(7) 0.0122(7)
C33 0.0386(10) 0.0349(9) 0.0317(9) 0.0182(7) 0.0098(7) 0.0130(7)
C34 0.0284(8) 0.0313(8) 0.0228(8) 0.0104(6) 0.0030(7) -0.0017(7)
C35 0.0241(8) 0.0413(9) 0.0296(8) 0.0129(7) 0.0095(7) 0.0074(7)
C36 0.0269(8) 0.0371(9) 0.0332(8) 0.0177(7) 0.0068(7) 0.0114(7)
C37 0.0423(10) 0.0505(11) 0.0317(9) 0.0196(8) 0.0091(8) 0.0010(8)
C41 0.0182(7) 0.0301(8) 0.0269(8) 0.0142(6) 0.0045(6) 0.0038(6)
C42 0.0277(8) 0.0274(8) 0.0295(8) 0.0088(6) 0.0045(7) 0.0052(7)
C43 0.0268(8) 0.0434(10) 0.0250(8) 0.0110(7) 0.0058(7) 0.0065(7)
C44 0.0206(8) 0.0460(10) 0.0321(9) 0.0224(7) 0.0057(7) 0.0057(7)
C45 0.0216(8) 0.0290(8) 0.0393(9) 0.0181(7) 0.0062(7) 0.0050(6)
C46 0.0247(8) 0.0275(8) 0.0274(8) 0.0110(6) 0.0076(6) 0.0063(6)
C47 0.0387(11) 0.0708(13) 0.0453(11) 0.0392(10) 0.0111(9) 0.0090(10)

loop_
_atom_type_symbol
_atom_type_description
_atom_type_scat_dispersion_real
_atom_type_scat_dispersion_imag
_atom_type_scat_source
C C 0.0033 0.0016 'International Tables Vol C Tables 4.2.6.8 and 6.1.1.4'
H H 0.0000 0.0000 'International Tables Vol C Tables 4.2.6.8 and 6.1.1.4'
N N 0.0061 0.0033 'International Tables Vol C Tables 4.2.6.8 and 6.1.1.4'

loop_
_geom_angle_atom_site_label_1
_geom_angle_atom_site_label_2
_geom_angle_atom_site_label_3
_geom_angle
C11 N11 C14 106.15(12)
C12 N12 C31 120.24(13)
C24 N21 C21 109.01(12)
C24 N21 H21N 128.6(12)
C21 N21 H21N 122.1(12)
C22 N22 C41 128.64(13)
C22 N22 H22N 111.2(11)
C41 N22 H22N 119.6(11)
N11 C11 C21 122.93(13)
N11 C11 C12 112.26(12)
C21 C11 C12 124.81(13)
N12 C12 C13 134.79(14)
N12 C12 C11 121.64(13)
C13 C12 C11 103.45(12)
C18 C13 C14 120.36(13)
C18 C13 C12 134.62(14)
C14 C13 C12 104.97(12)
C15 C14 C13 121.21(13)
C15 C14 N11 125.63(13)
C13 C14 N11 113.16(12)
C14 C15 C16 117.81(14)
C17 C16 C15 121.49(15)
C16 C17 C18 120.68(14)
C13 C18 C17 118.45(14)
N21 C21 C22 108.67(12)
N21 C21 C11 123.81(13)
C22 C21 C11 127.52(13)
N22 C22 C21 121.29(13)
N22 C22 C23 131.34(13)
C21 C22 C23 107.05(12)
C28 C23 C24 118.77(13)
C28 C23 C22 135.16(14)
C24 C23 C22 105.98(13)
N21 C24 C25 129.08(14)
N21 C24 C23 109.29(13)
C25 C24 C23 121.60(14)
C26 C25 C24 117.96(14)
C25 C26 C27 121.37(15)
C28 C27 C26 121.13(14)
C27 C28 C23 119.17(14)
C32 C31 C36 119.50(14)
C32 C31 N12 119.54(13)
C36 C31 N12 120.76(13)
C33 C32 C31 119.73(14)
C32 C33 C34 121.87(15)
C33 C34 C35 117.48(14)
C33 C34 C37 121.92(15)
C35 C34 C37 120.55(15)
C36 C35 C34 121.52(14)
C35 C36 C31 119.87(14)
C46 C41 C42 118.66(13)
C46 C41 N22 122.60(13)
C42 C41 N22 118.56(13)
C43 C42 C41 120.51(14)
C42 C43 C44 121.29(14)
C43 C44 C45 117.87(14)
C43 C44 C47 120.95(15)
C45 C44 C47 121.17(15)
C46 C45 C44 121.41(14)
C45 C46 C41 120.25(14)

loop_
_geom_bond_atom_site_label_1
_geom_bond_atom_site_label_2
_geom_bond_distance
N11 C11 1.3208(18)
N11 C14 1.4168(18)
N12 C12 1.2815(18)
N12 C31 1.4248(18)
N21 C24 1.3592(19)
N21 C21 1.3904(18)
N21 H21N 0.886(18)
N22 C22 1.3666(18)
N22 C41 1.4044(19)
N22 H22N 0.931(19)
C11 C21 1.415(2)
C11 C12 1.501(2)
C12 C13 1.475(2)
C13 C18 1.387(2)
C13 C14 1.403(2)
C14 C15 1.383(2)
C15 C16 1.389(2)
C16 C17 1.386(2)
C17 C18 1.390(2)
C21 C22 1.397(2)
C22 C23 1.439(2)
C23 C28 1.408(2)
C23 C24 1.417(2)
C24 C25 1.399(2)
C25 C26 1.377(2)
C26 C27 1.400(2)
C27 C28 1.377(2)
C31 C32 1.387(2)
C31 C36 1.389(2)
C32 C33 1.382(2)
C33 C34 1.387(2)
C34 C35 1.393(2)
C34 C37 1.500(2)
C35 C36 1.382(2)
C41 C46 1.391(2)
C41 C42 1.393(2)
C42 C43 1.380(2)
C43 C44 1.389(2)
C44 C45 1.390(2)
C44 C47 1.512(2)
C45 C46 1.384(2)

loop_
_geom_hbond_atom_site_label_D
_geom_hbond_atom_site_label_H
_geom_hbond_atom_site_label_A
_geom_hbond_distance_DH
_geom_hbond_distance_HA
_geom_hbond_distance_DA
_geom_hbond_angle_DHA
N21 H21N N12 0.886(18) 2.223(18) 2.8299(18) 125.4(15)
N22 H22N N11 0.931(19) 2.040(18) 2.8025(18) 138.0(15)

loop_
_geom_torsion_atom_site_label_1
_geom_torsion_atom_site_label_2
_geom_torsion_atom_site_label_3
_geom_torsion_atom_site_label_4
_geom_torsion
C14 N11 C11 C21 -179.86(13)
C14 N11 C11 C12 0.76(15)
C31 N12 C12 C13 -5.9(2)
C31 N12 C12 C11 178.98(12)
N11 C11 C12 N12 175.28(13)
C21 C11 C12 N12 -4.1(2)
N11 C11 C12 C13 -1.17(15)
C21 C11 C12 C13 179.46(13)
N12 C12 C13 C18 2.9(3)
C11 C12 C13 C18 178.60(16)
N12 C12 C13 C14 -174.69(16)
C11 C12 C13 C14 1.05(14)
C18 C13 C14 C15 0.6(2)
C12 C13 C14 C15 178.62(13)
C18 C13 C14 N11 -178.68(13)
C12 C13 C14 N11 -0.71(16)
C11 N11 C14 C15 -179.31(14)
C11 N11 C14 C13 -0.02(16)
C13 C14 C15 C16 -0.3(2)
N11 C14 C15 C16 178.89(14)
C14 C15 C16 C17 -0.1(2)
C15 C16 C17 C18 0.3(2)
C14 C13 C18 C17 -0.4(2)
C12 C13 C18 C17 -177.69(15)
C16 C17 C18 C13 0.0(2)
C24 N21 C21 C22 -0.67(16)
C24 N21 C21 C11 178.71(13)
N11 C11 C21 N21 178.55(13)
C12 C11 C21 N21 -2.1(2)
N11 C11 C21 C22 -2.2(2)
C12 C11 C21 C22 177.10(13)
C41 N22 C22 C21 165.98(14)
C41 N22 C22 C23 -21.3(3)
N21 C21 C22 N22 174.55(12)
C11 C21 C22 N22 -4.8(2)
N21 C21 C22 C23 0.26(16)
C11 C21 C22 C23 -179.08(14)
N22 C22 C23 C28 3.0(3)
C21 C22 C23 C28 176.52(15)
N22 C22 C23 C24 -173.28(14)
C21 C22 C23 C24 0.21(15)
C21 N21 C24 C25 -177.05(14)
C21 N21 C24 C23 0.81(16)
C28 C23 C24 N21 -177.65(13)
C22 C23 C24 N21 -0.63(15)
C28 C23 C24 C25 0.4(2)
C22 C23 C24 C25 177.42(13)
N21 C24 C25 C26 177.37(14)
C23 C24 C25 C26 -0.3(2)
C24 C25 C26 C27 0.1(2)
C25 C26 C27 C28 -0.1(2)
C26 C27 C28 C23 0.2(2)
C24 C23 C28 C27 -0.4(2)
C22 C23 C28 C27 -176.29(15)
C12 N12 C31 C32 115.21(16)
C12 N12 C31 C36 -69.96(19)
C36 C31 C32 C33 0.2(2)
N12 C31 C32 C33 175.13(14)
C31 C32 C33 C34 -1.5(2)
C32 C33 C34 C35 2.0(2)
C32 C33 C34 C37 -175.53(15)
C33 C34 C35 C36 -1.2(2)
C37 C34 C35 C36 176.34(15)
C34 C35 C36 C31 0.0(2)
C32 C31 C36 C35 0.5(2)
N12 C31 C36 C35 -174.32(14)
C22 N22 C41 C46 -39.1(2)
C22 N22 C41 C42 145.77(15)
C46 C41 C42 C43 -0.4(2)
N22 C41 C42 C43 174.91(14)
C41 C42 C43 C44 0.6(2)
C42 C43 C44 C45 -0.1(2)
C42 C43 C44 C47 -179.90(15)
C43 C44 C45 C46 -0.6(2)
C47 C44 C45 C46 179.21(14)
C44 C45 C46 C41 0.8(2)
C42 C41 C46 C45 -0.3(2)
N22 C41 C46 C45 -175.40(13)

loop_
_cod_related_entry_id
_cod_related_entry_database
_cod_related_entry_code
1 ChemSpider 30661173
